data_1572415
loop_
_publ_author_name
'Leung, Helen W.'
'Copley, Royston C. B.'
'Lampronti, Giulio I.'
'Day, Sarah J.'
'Saunders, Lucy K.'
'Johnstone, Duncan N.'
'Midgley, Paul A.'

_publ_section_title
;
 From formulation to structure: 3D electron diffraction for the structure
 solution of a new indomethacin polymorph from an amorphous solid
 dispersion.
;
_journal_coeditor_code OF5005
_journal_issue 5
_journal_name_full IUCrJ
_journal_paper_doi 10.1107/S2052252524008121
_journal_volume 11
_journal_year 2024
_chemical_formula_moiety 'C19 H16 Cl N O4'
_chemical_formula_sum 'C19 H16 Cl N O4'
_chemical_formula_weight 357.79
_chemical_name_common indomethacin
_chemical_name_systematic '[1-(4-chlorobenzoyl)-5-methoxy-2-methyl-1H-indol-3-yl]acetic acid'
_space_group_crystal_system monoclinic
_space_group_IT_number 15
_space_group_name_Hall '-C 2yc'
_space_group_name_H-M_alt 'C 1 2/c 1'
_atom_sites_solution_hydrogens geom
_atom_sites_solution_primary dual
_audit_creation_method SHELXL-2017/1
_cell_angle_alpha 90
_cell_angle_beta 100.73(9)
_cell_angle_gamma 90
_cell_formula_units_Z 16
_cell_length_a 43.70(12)
_cell_length_b 5.19(7)
_cell_length_c 33.43(7)
_cell_measurement_reflns_used 6711
_cell_measurement_temperature 87(2)
_cell_measurement_theta_max 0.7060
_cell_measurement_theta_min 0.0790
_cell_volume 7449(10)
_computing_cell_refinement 'CrysAlisPro 1.171.41.93a (Rigaku OD, 2020)'
_computing_data_collection 'EPU-D 1.14.0.5171 (ThermoFisher)'
_computing_data_reduction 'CrysAlisPro 1.171.41.93a (Rigaku OD, 2020)'
_computing_molecular_graphics 'Mercury 2021.3.0 (Build 333817)'
_computing_structure_refinement 'SHELXL-2017/1 (Sheldrick, 2017)'
_computing_structure_solution 'SHELXD, G.M.Sheldrick - Sheldrick, G.M. (2008). Acta Cryst. A64, 112-122.'
_diffrn_ambient_temperature 87(2)
_diffrn_measured_fraction_theta_full 0.780
_diffrn_measured_fraction_theta_max 0.770
_diffrn_measurement_device_type 'Thermo Scientific Krios G3i'
_diffrn_measurement_method 3D-ED
_diffrn_radiation_type electron
_diffrn_radiation_wavelength 0.0197
_diffrn_reflns_av_R_equivalents 0.1371
_diffrn_reflns_av_unetI/netI 0.1380
_diffrn_reflns_Laue_measured_fraction_full 0.780
_diffrn_reflns_Laue_measured_fraction_max 0.770
_diffrn_reflns_limit_h_max 47
_diffrn_reflns_limit_h_min -48
_diffrn_reflns_limit_k_max 6
_diffrn_reflns_limit_k_min -6
_diffrn_reflns_limit_l_max 41
_diffrn_reflns_limit_l_min -41
_diffrn_reflns_number 15410
_diffrn_reflns_point_group_measured_fraction_full 0.780
_diffrn_reflns_point_group_measured_fraction_max 0.770
_diffrn_reflns_theta_full 0.677
_diffrn_reflns_theta_max 0.705
_diffrn_reflns_theta_min 0.057
_diffrn_source 'transmission electron microscope'
_exptl_absorpt_coefficient_mu 0.000
_exptl_absorpt_correction_T_max 1.00000
_exptl_absorpt_correction_T_min 0.01541
_exptl_absorpt_correction_type multi-scan
_exptl_absorpt_process_details
;
CrysAlisPro 1.171.41.93a (Rigaku Oxford Diffraction, 2020)
Empirical absorption correction using spherical harmonics,
implemented in SCALE3 ABSPACK scaling algorithm.
;
_exptl_crystal_colour off-white
_exptl_crystal_density_diffrn 1.276
_exptl_crystal_description lath
_exptl_crystal_F_000 1114
_exptl_crystal_size_max 0.0070
_exptl_crystal_size_mid 0.0010
_exptl_crystal_size_min 0.0001
_refine_diff_density_max 0.452
_refine_diff_density_min -0.423
_refine_diff_density_rms 0.113
_refine_ls_extinction_coef 534(71)
_refine_ls_extinction_expression Fc^*^=kFc[1+0.001xFc^2^\l^3^/sin(2\q)]^-1/4^
_refine_ls_extinction_method 'SHELXL-2017/1 (Sheldrick 2017)'
_refine_ls_goodness_of_fit_ref 1.165
_refine_ls_hydrogen_treatment constr
_refine_ls_matrix_type full
_refine_ls_number_parameters 208
_refine_ls_number_reflns 5885
_refine_ls_number_restraints 66
_refine_ls_restrained_S_all 1.159
_refine_ls_R_factor_all 0.3254
_refine_ls_R_factor_gt 0.2822
_refine_ls_shift/su_max 0.000
_refine_ls_shift/su_mean 0.000
_refine_ls_structure_factor_coef Fsqd
_refine_ls_weighting_details 'w=1/[\s^2^(Fo^2^)+(0.2913P)^2^+28.1400P] where P=(Fo^2^+2Fc^2^)/3'
_refine_ls_weighting_scheme calc
_refine_ls_wR_factor_gt 0.6107
_refine_ls_wR_factor_ref 0.6347
_reflns_Friedel_coverage 0.000
_reflns_number_gt 4062
_reflns_number_total 5885
_reflns_threshold_expression 'I > 2\s(I)'
_cod_data_source_file of5005.cif
_cod_data_source_block I
_cod_original_cell_volume 7448(104)
_cod_original_sg_symbol_H-M 'C 2/c'
_cod_database_code 1572415
_shelx_shelxl_version_number 2017/1
_shelx_space_group_comment
;
The symmetry employed for this shelxl refinement is uniquely defined
by the following loop, which should always be used as a source of
symmetry information in preference to the above space-group names.
They are only intended as comments.
;

loop_
_space_group_symop_operation_xyz
'x, y, z'
'-x, y, -z+1/2'
'x+1/2, y+1/2, z'
'-x+1/2, y+1/2, -z+1/2'
'-x, -y, -z'
'x, -y, z-1/2'
'-x+1/2, -y+1/2, -z'
'x+1/2, -y+1/2, z-1/2'

loop_
_atom_site_label
_atom_site_type_symbol
_atom_site_fract_x
_atom_site_fract_y
_atom_site_fract_z
_atom_site_U_iso_or_equiv
_atom_site_adp_type
_atom_site_occupancy
_atom_site_site_symmetry_order
_atom_site_calc_flag
_atom_site_refinement_flags_posn
_atom_site_refinement_flags_adp
_atom_site_refinement_flags_occupancy
_atom_site_disorder_assembly
_atom_site_disorder_group
N1 N 0.6296(3) 0.541(2) 0.4378(3) 0.024(3) Uiso 1 1 d D . . . .
C2 C 0.6399(3) 0.667(2) 0.4750(3) 0.019(3) Uiso 1 1 d D . . . .
C3 C 0.6675(3) 0.563(2) 0.4933(3) 0.026(3) Uiso 1 1 d D . . . .
C4 C 0.7019(3) 0.185(2) 0.4719(3) 0.024(3) Uiso 1 1 d D . . . .
H4 H 0.717877 0.189689 0.495482 0.029 Uiso 1 1 calc R U . . .
C5 C 0.7032(4) 0.007(3) 0.4416(3) 0.036(4) Uiso 1 1 d D . . . .
C6 C 0.6795(3) 0.003(2) 0.4063(3) 0.024(3) Uiso 1 1 d D . . . .
H6 H 0.680803 -0.119154 0.385499 0.029 Uiso 1 1 calc R U . . .
C7 C 0.6538(3) 0.177(2) 0.4012(3) 0.020(3) Uiso 1 1 d D . . . .
H7 H 0.638012 0.171727 0.377400 0.024 Uiso 1 1 calc R U . . .
C8 C 0.6524(3) 0.357(2) 0.4320(3) 0.031(4) Uiso 1 1 d D . . . .
C9 C 0.6770(3) 0.361(2) 0.4679(3) 0.029(3) Uiso 1 1 d D . . . .
C10 C 0.6046(3) 0.602(2) 0.4058(3) 0.017(3) Uiso 1 1 d D . . . .
O11 O 0.6052(3) 0.543(2) 0.3708(3) 0.034(3) Uiso 1 1 d D . . . .
C12 C 0.5760(3) 0.744(2) 0.4149(3) 0.026(3) Uiso 1 1 d D . . . .
C13 C 0.5658(4) 0.957(2) 0.3912(4) 0.028(3) Uiso 1 1 d D . . . .
H13 H 0.576682 1.014649 0.370862 0.033 Uiso 1 1 calc R U . . .
C14 C 0.5380(4) 1.089(3) 0.3982(4) 0.037(4) Uiso 1 1 d D . . . .
H14 H 0.531084 1.237820 0.382500 0.044 Uiso 1 1 calc R U . . .
C15 C 0.5214(4) 1.005(3) 0.4268(4) 0.035(4) Uiso 1 1 d D . . . .
C16 C 0.5336(4) 0.796(3) 0.4517(4) 0.045(5) Uiso 1 1 d D . . . .
H16 H 0.523301 0.740220 0.472837 0.054 Uiso 1 1 calc R U . . .
C17 C 0.5615(4) 0.667(3) 0.4453(4) 0.033(4) Uiso 1 1 d D . . . .
H17 H 0.569667 0.527492 0.462412 0.040 Uiso 1 1 calc R U . . .
Cl18 Cl 0.4879(3) 1.1646(18) 0.4353(3) 0.061(3) Uiso 1 1 d D . . . .
C19 C 0.6240(4) 0.889(3) 0.4913(4) 0.041(4) Uiso 1 1 d D . . . .
H19A H 0.615059 1.003764 0.468858 0.062 Uiso 1 1 calc R U . . .
H19B H 0.639110 0.984147 0.511158 0.062 Uiso 1 1 calc R U . . .
H19C H 0.607298 0.823626 0.504528 0.062 Uiso 1 1 calc R U . . .
C20 C 0.6883(3) 0.641(2) 0.5329(3) 0.040(4) Uiso 1 1 d D . . . .
H20A H 0.709865 0.661959 0.528114 0.048 Uiso 1 1 calc R U . . .
H20B H 0.681289 0.809433 0.541577 0.048 Uiso 1 1 calc R U . . .
C21 C 0.6884(4) 0.456(3) 0.5652(4) 0.038(4) Uiso 1 1 d D . . . .
O22 O 0.7071(5) 0.279(3) 0.5741(5) 0.059(4) Uiso 1 1 d D . . . .
O23 O 0.6636(5) 0.483(4) 0.5841(6) 0.077(6) Uiso 1 1 d D . . . .
H23 H 0.666226 0.390582 0.605172 0.115 Uiso 1 1 calc R U . . .
O24 O 0.7285(3) -0.159(2) 0.4480(3) 0.043(3) Uiso 1 1 d D . . . .
C25 C 0.7305(5) -0.337(3) 0.4165(4) 0.036(4) Uiso 1 1 d D . . . .
H25A H 0.733326 -0.243157 0.391963 0.054 Uiso 1 1 calc R U . . .
H25B H 0.711245 -0.438281 0.410463 0.054 Uiso 1 1 calc R U . . .
H25C H 0.748214 -0.452250 0.425131 0.054 Uiso 1 1 calc R U . . .
N51 N 0.6343(3) -0.0402(19) 0.7580(3) 0.018(3) Uiso 1 1 d D . . . .
C52 C 0.6454(3) -0.168(2) 0.7266(3) 0.021(3) Uiso 1 1 d D . . . .
C53 C 0.6736(3) -0.068(2) 0.7232(3) 0.025(3) Uiso 1 1 d D . . . .
C54 C 0.7070(3) 0.314(2) 0.7618(3) 0.018(3) Uiso 1 1 d D . . . .
H54 H 0.723889 0.305447 0.747555 0.021 Uiso 1 1 calc R U . . .
C55 C 0.7071(3) 0.498(2) 0.7919(3) 0.017(3) Uiso 1 1 d D . . . .
C56 C 0.6829(3) 0.501(2) 0.8147(3) 0.014(3) Uiso 1 1 d D . . . .
H56 H 0.684017 0.619080 0.836664 0.017 Uiso 1 1 calc R U . . .
C57 C 0.6568(3) 0.331(2) 0.8058(3) 0.016(3) Uiso 1 1 d D . . . .
H57 H 0.640052 0.341766 0.820235 0.019 Uiso 1 1 calc R U . . .
C58 C 0.6566(3) 0.147(2) 0.7751(3) 0.021(3) Uiso 1 1 d D . . . .
C59 C 0.6820(3) 0.141(2) 0.7524(3) 0.018(3) Uiso 1 1 d D . . . .
C60 C 0.6080(3) -0.096(2) 0.7755(3) 0.016(3) Uiso 1 1 d D . . . .
O61 O 0.6068(3) -0.033(2) 0.8102(3) 0.025(3) Uiso 1 1 d D . . . .
C62 C 0.5798(3) -0.228(2) 0.7497(3) 0.025(3) Uiso 1 1 d D . . . .
C63 C 0.5671(4) -0.435(2) 0.7666(4) 0.031(4) Uiso 1 1 d D . . . .
H63 H 0.575114 -0.488539 0.793690 0.038 Uiso 1 1 calc R U . . .
C64 C 0.5412(4) -0.571(2) 0.7419(3) 0.029(3) Uiso 1 1 d D . . . .
H64 H 0.532560 -0.716461 0.752875 0.035 Uiso 1 1 calc R U . . .
C65 C 0.5289(4) -0.492(2) 0.7029(3) 0.031(4) Uiso 1 1 d D . . . .
C66 C 0.5419(4) -0.274(3) 0.6875(4) 0.038(4) Uiso 1 1 d D . . . .
H66 H 0.533081 -0.210789 0.661150 0.046 Uiso 1 1 calc R U . . .
C67 C 0.5684(4) -0.146(3) 0.7113(3) 0.032(4) Uiso 1 1 d D . . . .
H67 H 0.577815 -0.004628 0.700170 0.039 Uiso 1 1 calc R U . . .
Cl68 Cl 0.4979(2) -0.6560(15) 0.6727(2) 0.044(2) Uiso 1 1 d D . . . .
C69 C 0.6302(4) -0.395(2) 0.7030(4) 0.023(3) Uiso 1 1 d D . . . .
H69A H 0.612868 -0.334872 0.682176 0.035 Uiso 1 1 calc R U . . .
H69B H 0.622331 -0.513204 0.721601 0.035 Uiso 1 1 calc R U . . .
H69C H 0.645474 -0.484251 0.689980 0.035 Uiso 1 1 calc R U . . .
C70 C 0.6946(3) -0.149(2) 0.6942(3) 0.027(3) Uiso 1 1 d D . . . .
H70A H 0.716556 -0.137458 0.708582 0.033 Uiso 1 1 calc R U . . .
H70B H 0.690292 -0.331112 0.686541 0.033 Uiso 1 1 calc R U . . .
C71 C 0.6910(5) 0.005(3) 0.6577(4) 0.044(4) Uiso 1 1 d D . . . .
O72 O 0.6739(4) 0.193(3) 0.6500(4) 0.044(4) Uiso 1 1 d D . . . .
O73 O 0.7093(4) -0.075(2) 0.6314(4) 0.038(3) Uiso 1 1 d D . . . .
H73 H 0.705679 0.014798 0.610131 0.057 Uiso 1 1 calc R U . . .
O74 O 0.7322(3) 0.666(2) 0.7985(3) 0.027(3) Uiso 1 1 d D . . . .
C75 C 0.7336(5) 0.842(3) 0.8312(4) 0.033(4) Uiso 1 1 d D . . . .
H75A H 0.732756 0.746967 0.856351 0.050 Uiso 1 1 calc R U . . .
H75B H 0.715865 0.960833 0.825421 0.050 Uiso 1 1 calc R U . . .
H75C H 0.753050 0.940049 0.834568 0.050 Uiso 1 1 calc R U . . .

loop_
_atom_type_symbol
_atom_type_description
_atom_type_scat_dispersion_real
_atom_type_scat_dispersion_imag
_atom_type_scat_source
C C 0.0000 0.0000 'International Tables Vol C Tables 4.2.6.8 and 6.1.1.4'
H H 0.0000 0.0000 'International Tables Vol C Tables 4.2.6.8 and 6.1.1.4'
N N 0.0000 0.0000 'International Tables Vol C Tables 4.2.6.8 and 6.1.1.4'
O O 0.0000 0.0000 'International Tables Vol C Tables 4.2.6.8 and 6.1.1.4'
Cl Cl 0.0000 0.0000 'International Tables Vol C Tables 4.2.6.8 and 6.1.1.4'

loop_
_geom_angle_atom_site_label_1
_geom_angle_atom_site_label_2
_geom_angle_atom_site_label_3
_geom_angle
_geom_angle_site_symmetry_1
_geom_angle_site_symmetry_3
_geom_angle_publ_flag
C2 N1 C10 129.7(10) . . ?
C2 N1 C8 108.5(10) . . ?
C10 N1 C8 120.8(8) . . ?
C3 C2 N1 109.0(10) . . ?
C3 C2 C19 125.1(10) . . ?
N1 C2 C19 125.9(11) . . ?
C2 C3 C9 110.5(10) . . ?
C2 C3 C20 128.8(10) . . ?
C9 C3 C20 120.6(11) . . ?
C5 C4 C9 120.1(11) . . ?
C5 C4 H4 120.0 . . ?
C9 C4 H4 120.0 . . ?
C4 C5 O24 116.3(11) . . ?
C4 C5 C6 119.8(11) . . ?
O24 C5 C6 124.0(10) . . ?
C5 C6 C7 121.9(9) . . ?
C5 C6 H6 119.1 . . ?
C7 C6 H6 119.1 . . ?
C8 C7 C6 118.3(11) . . ?
C8 C7 H7 120.8 . . ?
C6 C7 H7 120.8 . . ?
C7 C8 N1 132.6(12) . . ?
C7 C8 C9 119.3(11) . . ?
N1 C8 C9 108.0(9) . . ?
C4 C9 C3 135.3(11) . . ?
C4 C9 C8 120.6(9) . . ?
C3 C9 C8 104.0(10) . . ?
O11 C10 N1 121.1(11) . . ?
O11 C10 C12 118.6(10) . . ?
N1 C10 C12 120.3(8) . . ?
C17 C12 C13 121.3(12) . . ?
C17 C12 C10 121.3(10) . . ?
C13 C12 C10 117.4(10) . . ?
C12 C13 C14 118.5(11) . . ?
C12 C13 H13 120.7 . . ?
C14 C13 H13 120.7 . . ?
C15 C14 C13 121.7(12) . . ?
C15 C14 H14 119.1 . . ?
C13 C14 H14 119.1 . . ?
C14 C15 C16 117.8(13) . . ?
C14 C15 Cl18 121.8(10) . . ?
C16 C15 Cl18 120.2(10) . . ?
C15 C16 C17 120.4(12) . . ?
C15 C16 H16 119.8 . . ?
C17 C16 H16 119.8 . . ?
C12 C17 C16 120.0(12) . . ?
C12 C17 H17 120.0 . . ?
C16 C17 H17 120.0 . . ?
C2 C19 H19A 109.5 . . ?
C2 C19 H19B 109.5 . . ?
H19A C19 H19B 109.5 . . ?
C2 C19 H19C 109.5 . . ?
H19A C19 H19C 109.5 . . ?
H19B C19 H19C 109.5 . . ?
C21 C20 C3 113.4(11) . . ?
C21 C20 H20A 108.9 . . ?
C3 C20 H20A 108.9 . . ?
C21 C20 H20B 108.9 . . ?
C3 C20 H20B 108.9 . . ?
H20A C20 H20B 107.7 . . ?
O22 C21 O23 121.0(13) . . ?
O22 C21 C20 125.8(12) . . ?
O23 C21 C20 112.9(12) . . ?
C21 O23 H23 109.5 . . ?
C5 O24 C25 116.6(12) . . ?
O24 C25 H25A 109.5 . . ?
O24 C25 H25B 109.5 . . ?
H25A C25 H25B 109.5 . . ?
O24 C25 H25C 109.5 . . ?
H25A C25 H25C 109.5 . . ?
H25B C25 H25C 109.5 . . ?
C52 N51 C60 129.5(10) . . ?
C52 N51 C58 108.6(10) . . ?
C60 N51 C58 121.4(8) . . ?
C53 C52 N51 109.0(10) . . ?
C53 C52 C69 125.2(10) . . ?
N51 C52 C69 125.6(11) . . ?
C52 C53 C59 110.4(10) . . ?
C52 C53 C70 127.8(10) . . ?
C59 C53 C70 121.8(12) . . ?
C55 C54 C59 119.9(11) . . ?
C55 C54 H54 120.0 . . ?
C59 C54 H54 120.0 . . ?
O74 C55 C54 116.3(11) . . ?
O74 C55 C56 123.8(9) . . ?
C54 C55 C56 119.8(11) . . ?
C55 C56 C57 121.9(9) . . ?
C55 C56 H56 119.1 . . ?
C57 C56 H56 119.1 . . ?
C58 C57 C56 118.0(11) . . ?
C58 C57 H57 121.0 . . ?
C56 C57 H57 121.0 . . ?
C57 C58 N51 132.3(11) . . ?
C57 C58 C59 119.6(11) . . ?
N51 C58 C59 107.9(8) . . ?
C54 C59 C53 135.5(11) . . ?
C54 C59 C58 120.5(9) . . ?
C53 C59 C58 104.0(10) . . ?
O61 C60 N51 121.6(11) . . ?
O61 C60 C62 119.0(10) . . ?
N51 C60 C62 119.3(8) . . ?
C67 C62 C63 121.8(12) . . ?
C67 C62 C60 120.6(10) . . ?
C63 C62 C60 117.6(10) . . ?
C62 C63 C64 118.4(11) . . ?
C62 C63 H63 120.8 . . ?
C64 C63 H63 120.8 . . ?
C65 C64 C63 121.5(12) . . ?
C65 C64 H64 119.3 . . ?
C63 C64 H64 119.3 . . ?
C64 C65 C66 118.2(13) . . ?
C64 C65 Cl68 121.8(10) . . ?
C66 C65 Cl68 120.0(10) . . ?
C65 C66 C67 120.4(12) . . ?
C65 C66 H66 119.8 . . ?
C67 C66 H66 119.8 . . ?
C62 C67 C66 119.7(12) . . ?
C62 C67 H67 120.2 . . ?
C66 C67 H67 120.2 . . ?
C52 C69 H69A 109.5 . . ?
C52 C69 H69B 109.5 . . ?
H69A C69 H69B 109.5 . . ?
C52 C69 H69C 109.5 . . ?
H69A C69 H69C 109.5 . . ?
H69B C69 H69C 109.5 . . ?
C71 C70 C53 113.9(10) . . ?
C71 C70 H70A 108.8 . . ?
C53 C70 H70A 108.8 . . ?
C71 C70 H70B 108.8 . . ?
C53 C70 H70B 108.8 . . ?
H70A C70 H70B 107.7 . . ?
O72 C71 O73 121.2(12) . . ?
O72 C71 C70 125.6(11) . . ?
O73 C71 C70 113.1(12) . . ?
C71 O73 H73 109.5 . . ?
C55 O74 C75 116.6(11) . . ?
O74 C75 H75A 109.5 . . ?
O74 C75 H75B 109.5 . . ?
H75A C75 H75B 109.5 . . ?
O74 C75 H75C 109.5 . . ?
H75A C75 H75C 109.5 . . ?
H75B C75 H75C 109.5 . . ?

loop_
_geom_bond_atom_site_label_1
_geom_bond_atom_site_label_2
_geom_bond_distance
_geom_bond_site_symmetry_2
_geom_bond_publ_flag
N1 C2 1.403(13) . ?
N1 C10 1.414(15) . ?
N1 C8 1.419(18) . ?
C2 C3 1.360(17) . ?
C2 C19 1.500(19) . ?
C3 C9 1.456(17) . ?
C3 C20 1.515(15) . ?
C4 C5 1.384(15) . ?
C4 C9 1.405(18) . ?
C4 H4 0.9500 . ?
C5 O24 1.384(18) . ?
C5 C6 1.416(17) . ?
C6 C7 1.430(17) . ?
C6 H6 0.9500 . ?
C7 C8 1.398(15) . ?
C7 H7 0.9500 . ?
C8 C9 1.457(17) . ?
C10 O11 1.216(11) . ?
C10 C12 1.528(17) . ?
C12 C17 1.356(15) . ?
C12 C13 1.381(19) . ?
C13 C14 1.450(19) . ?
C13 H13 0.9500 . ?
C14 C15 1.375(16) . ?
C14 H14 0.9500 . ?
C15 C16 1.41(2) . ?
C15 Cl18 1.753(17) . ?
C16 C17 1.44(2) . ?
C16 H16 0.9500 . ?
C17 H17 0.9500 . ?
C19 H19A 0.9800 . ?
C19 H19B 0.9800 . ?
C19 H19C 0.9800 . ?
C20 C21 1.443(17) . ?
C20 H20A 0.9900 . ?
C20 H20B 0.9900 . ?
C21 O22 1.23(2) . ?
C21 O23 1.362(18) . ?
O23 H23 0.8400 . ?
O24 C25 1.416(16) . ?
C25 H25A 0.9800 . ?
C25 H25B 0.9800 . ?
C25 H25C 0.9800 . ?
N51 C52 1.401(13) . ?
N51 C60 1.413(15) . ?
N51 C58 1.417(18) . ?
C52 C53 1.360(17) . ?
C52 C69 1.500(19) . ?
C53 C59 1.458(17) . ?
C53 C70 1.515(15) . ?
C54 C55 1.386(15) . ?
C54 C59 1.406(18) . ?
C54 H54 0.9500 . ?
C55 O74 1.385(18) . ?
C55 C56 1.416(16) . ?
C56 C57 1.430(17) . ?
C56 H56 0.9500 . ?
C57 C58 1.399(15) . ?
C57 H57 0.9500 . ?
C58 C59 1.458(17) . ?
C60 O61 1.214(11) . ?
C60 C62 1.530(17) . ?
C62 C67 1.356(15) . ?
C62 C63 1.379(19) . ?
C63 C64 1.452(19) . ?
C63 H63 0.9500 . ?
C64 C65 1.375(16) . ?
C64 H64 0.9500 . ?
C65 C66 1.41(2) . ?
C65 Cl68 1.753(17) . ?
C66 C67 1.44(2) . ?
C66 H66 0.9500 . ?
C67 H67 0.9500 . ?
C69 H69A 0.9800 . ?
C69 H69B 0.9800 . ?
C69 H69C 0.9800 . ?
C70 C71 1.443(16) . ?
C70 H70A 0.9900 . ?
C70 H70B 0.9900 . ?
C71 O72 1.23(2) . ?
C71 O73 1.361(17) . ?
O73 H73 0.8400 . ?
O74 C75 1.418(16) . ?
C75 H75A 0.9800 . ?
C75 H75B 0.9800 . ?
C75 H75C 0.9800 . ?

loop_
_geom_hbond_atom_site_label_D
_geom_hbond_atom_site_label_H
_geom_hbond_atom_site_label_A
_geom_hbond_distance_DH
_geom_hbond_distance_HA
_geom_hbond_distance_DA
_geom_hbond_angle_DHA
_geom_hbond_site_symmetry_A
_geom_hbond_publ_flag
O23 H23 O72 0.84 1.79 2.63(3) 177.2 . yes
O73 H73 O22 0.84 1.83 2.64(3) 161.2 . yes

loop_
_geom_torsion_atom_site_label_1
_geom_torsion_atom_site_label_2
_geom_torsion_atom_site_label_3
_geom_torsion_atom_site_label_4
_geom_torsion
_geom_torsion_site_symmetry_1
_geom_torsion_site_symmetry_2
_geom_torsion_site_symmetry_3
_geom_torsion_site_symmetry_4
_geom_torsion_publ_flag
C10 N1 C2 C3 -170.7(13) . . . . ?
C8 N1 C2 C3 -2.3(15) . . . . ?
C10 N1 C2 C19 7(2) . . . . ?
C8 N1 C2 C19 175.2(14) . . . . ?
N1 C2 C3 C9 0.9(16) . . . . ?
C19 C2 C3 C9 -176.6(13) . . . . ?
N1 C2 C3 C20 177.3(12) . . . . ?
C19 C2 C3 C20 0(2) . . . . ?
C9 C4 C5 O24 -180.0(14) . . . . ?
C9 C4 C5 C6 1(2) . . . . ?
C4 C5 C6 C7 -1(2) . . . . ?
O24 C5 C6 C7 179.8(13) . . . . ?
C5 C6 C7 C8 0(2) . . . . ?
C6 C7 C8 N1 -175.0(14) . . . . ?
C6 C7 C8 C9 0(2) . . . . ?
C2 N1 C8 C7 178.5(14) . . . . ?
C10 N1 C8 C7 -12(2) . . . . ?
C2 N1 C8 C9 2.8(15) . . . . ?
C10 N1 C8 C9 172.5(12) . . . . ?
C5 C4 C9 C3 177.3(15) . . . . ?
C5 C4 C9 C8 0(2) . . . . ?
C2 C3 C9 C4 -176.8(16) . . . . ?
C20 C3 C9 C4 6(2) . . . . ?
C2 C3 C9 C8 0.8(16) . . . . ?
C20 C3 C9 C8 -176.0(12) . . . . ?
C7 C8 C9 C4 0(2) . . . . ?
N1 C8 C9 C4 175.9(12) . . . . ?
C7 C8 C9 C3 -178.6(12) . . . . ?
N1 C8 C9 C3 -2.2(16) . . . . ?
C2 N1 C10 O11 151.5(14) . . . . ?
C8 N1 C10 O11 -16(2) . . . . ?
C2 N1 C10 C12 -29(2) . . . . ?
C8 N1 C10 C12 164.2(11) . . . . ?
O11 C10 C12 C17 131.6(15) . . . . ?
N1 C10 C12 C17 -48(2) . . . . ?
O11 C10 C12 C13 -49.2(18) . . . . ?
N1 C10 C12 C13 130.9(14) . . . . ?
C17 C12 C13 C14 -3(2) . . . . ?
C10 C12 C13 C14 177.6(13) . . . . ?
C12 C13 C14 C15 -2(2) . . . . ?
C13 C14 C15 C16 5(3) . . . . ?
C13 C14 C15 Cl18 179.9(13) . . . . ?
C14 C15 C16 C17 -4(3) . . . . ?
Cl18 C15 C16 C17 -178.9(14) . . . . ?
C13 C12 C17 C16 4(2) . . . . ?
C10 C12 C17 C16 -176.6(14) . . . . ?
C15 C16 C17 C12 -1(3) . . . . ?
C2 C3 C20 C21 108.9(17) . . . . ?
C9 C3 C20 C21 -75.0(17) . . . . ?
C3 C20 C21 O22 93.3(19) . . . . ?
C3 C20 C21 O23 -81.6(18) . . . . ?
C4 C5 O24 C25 -178.0(14) . . . . ?
C6 C5 O24 C25 1(2) . . . . ?
C60 N51 C52 C53 -172.2(13) . . . . ?
C58 N51 C52 C53 -0.3(15) . . . . ?
C60 N51 C52 C69 3(2) . . . . ?
C58 N51 C52 C69 174.5(13) . . . . ?
N51 C52 C53 C59 -1.6(16) . . . . ?
C69 C52 C53 C59 -176.5(12) . . . . ?
N51 C52 C53 C70 178.6(12) . . . . ?
C69 C52 C53 C70 4(2) . . . . ?
C59 C54 C55 O74 -178.4(12) . . . . ?
C59 C54 C55 C56 4(2) . . . . ?
O74 C55 C56 C57 177.5(12) . . . . ?
C54 C55 C56 C57 -5(2) . . . . ?
C55 C56 C57 C58 4.1(19) . . . . ?
C56 C57 C58 N51 -177.3(13) . . . . ?
C56 C57 C58 C59 -2.3(19) . . . . ?
C52 N51 C58 C57 177.5(14) . . . . ?
C60 N51 C58 C57 -10(2) . . . . ?
C52 N51 C58 C59 2.1(15) . . . . ?
C60 N51 C58 C59 174.8(12) . . . . ?
C55 C54 C59 C53 178.4(14) . . . . ?
C55 C54 C59 C58 -2.3(19) . . . . ?
C52 C53 C59 C54 -177.9(15) . . . . ?
C70 C53 C59 C54 2(2) . . . . ?
C52 C53 C59 C58 2.8(15) . . . . ?
C70 C53 C59 C58 -177.4(12) . . . . ?
C57 C58 C59 C54 1(2) . . . . ?
N51 C58 C59 C54 177.6(11) . . . . ?
C57 C58 C59 C53 -179.0(12) . . . . ?
N51 C58 C59 C53 -2.9(15) . . . . ?
C52 N51 C60 O61 153.9(13) . . . . ?
C58 N51 C60 O61 -17.1(19) . . . . ?
C52 N51 C60 C62 -29(2) . . . . ?
C58 N51 C60 C62 160.2(11) . . . . ?
O61 C60 C62 C67 131.5(15) . . . . ?
N51 C60 C62 C67 -45.8(19) . . . . ?
O61 C60 C62 C63 -50.2(18) . . . . ?
N51 C60 C62 C63 132.4(13) . . . . ?
C67 C62 C63 C64 1(2) . . . . ?
C60 C62 C63 C64 -177.1(13) . . . . ?
C62 C63 C64 C65 -1(2) . . . . ?
C63 C64 C65 C66 -1(2) . . . . ?
C63 C64 C65 Cl68 179.4(13) . . . . ?
C64 C65 C66 C67 3(2) . . . . ?
Cl68 C65 C66 C67 -176.9(13) . . . . ?
C63 C62 C67 C66 1(2) . . . . ?
C60 C62 C67 C66 179.6(13) . . . . ?
C65 C66 C67 C62 -4(2) . . . . ?
C52 C53 C70 C71 95.9(19) . . . . ?
C59 C53 C70 C71 -83.9(19) . . . . ?
C53 C70 C71 O72 3(3) . . . . ?
C53 C70 C71 O73 -178.1(15) . . . . ?
C54 C55 O74 C75 -175.4(13) . . . . ?
C56 C55 O74 C75 2(2) . . . . ?
